data_4125442
loop_
_publ_author_name
'Braunschweig, Holger'
'Krummenacher, Ivo'
'L\'egar\'e, Marc-Andr\'e'
'Matler, Alexander'
'Radacki, Krzysztof'
'Ye, Qing'

_publ_section_title
;
 Main-Group Metallomimetics: Transition Metal-like Photolytic CO
 Substitution at Boron.
;
_journal_issue 5
_journal_name_full 'Journal of the American Chemical Society'
_journal_page_first 1802
_journal_page_last 1805
_journal_paper_doi 10.1021/jacs.6b13047
_journal_volume 139
_journal_year 2017
_chemical_formula_moiety 'C31 H44 B N O'
_chemical_formula_sum 'C31 H44 B N O'
_chemical_formula_weight 457.48
_chemical_name_common
;
?
;
_chemical_name_systematic
;
?
;
_space_group_crystal_system triclinic
_space_group_IT_number 2
_space_group_name_Hall '-P 1'
_space_group_name_H-M_alt 'P -1'
_symmetry_space_group_name_Hall '-P 1'
_symmetry_space_group_name_H-M 'P -1'
_atom_sites_solution_hydrogens geom
_atom_sites_solution_secondary iterative
_audit_creation_method SHELXL-2013
_cell_angle_alpha 101.655(9)
_cell_angle_beta 90.463(8)
_cell_angle_gamma 114.635(9)
_cell_formula_units_Z 2
_cell_length_a 9.154(4)
_cell_length_b 9.287(4)
_cell_length_c 18.066(7)
_cell_measurement_reflns_used 9865
_cell_measurement_temperature 100(2)
_cell_measurement_theta_max 28.30
_cell_measurement_theta_min 2.31
_cell_volume 1359.9(10)
_computing_cell_refinement 'Saint+ ver. 8.18C (Bruker AXS)'
_computing_data_collection 'APEX2 ver. 2012.4-3 (Bruker AXS)'
_computing_data_reduction 'Saint+ ver. 8.18C (Bruker AXS)'
_computing_molecular_graphics 'ShelXLe (Huebschle et all, 2011)'
_computing_publication_material 'SHELXL-97 (Sheldrick, 2008)'
_computing_structure_refinement 'SHELXL-2013 (Sheldrick, 2013)'
_computing_structure_solution 'SHELXT (Sheldrick, 2012)'
_diffrn_ambient_temperature 100(2)
_diffrn_detector_area_resol_mean 8.333
_diffrn_measured_fraction_theta_full 1.000
_diffrn_measured_fraction_theta_max 1.000
_diffrn_measurement_device_type 'Bruker D8 Quest'
_diffrn_measurement_method '\f and \w scans'
_diffrn_radiation_type MoK\a
_diffrn_radiation_wavelength 0.71073
_diffrn_reflns_av_R_equivalents 0.0361
_diffrn_reflns_av_unetI/netI 0.0205
_diffrn_reflns_Laue_measured_fraction_full 1.000
_diffrn_reflns_Laue_measured_fraction_max 1.000
_diffrn_reflns_limit_h_max 11
_diffrn_reflns_limit_h_min -11
_diffrn_reflns_limit_k_max 11
_diffrn_reflns_limit_k_min -11
_diffrn_reflns_limit_l_max 22
_diffrn_reflns_limit_l_min -22
_diffrn_reflns_number 42652
_diffrn_reflns_point_group_measured_fraction_full 1.000
_diffrn_reflns_point_group_measured_fraction_max 1.000
_diffrn_reflns_theta_full 26.000
_diffrn_reflns_theta_max 26.369
_diffrn_reflns_theta_min 2.315
_exptl_absorpt_coefficient_mu 0.065
_exptl_absorpt_correction_T_max 0.7457
_exptl_absorpt_correction_T_min 0.7210
_exptl_absorpt_correction_type multi-scan
_exptl_absorpt_process_details 'Sadabs 2008/1 (Bruker 2008)'
_exptl_crystal_colour yellow
_exptl_crystal_density_diffrn 1.117
_exptl_crystal_description block
_exptl_crystal_F_000 500
_exptl_crystal_size_max 0.420
_exptl_crystal_size_mid 0.130
_exptl_crystal_size_min 0.100
_refine_diff_density_max 0.243
_refine_diff_density_min -0.292
_refine_diff_density_rms 0.071
_refine_ls_extinction_method none
_refine_ls_goodness_of_fit_ref 1.079
_refine_ls_hydrogen_treatment constr
_refine_ls_matrix_type full
_refine_ls_number_parameters 315
_refine_ls_number_reflns 5582
_refine_ls_number_restraints 0
_refine_ls_restrained_S_all 1.079
_refine_ls_R_factor_all 0.0515
_refine_ls_R_factor_gt 0.0425
_refine_ls_shift/su_max 0.001
_refine_ls_shift/su_mean 0.000
_refine_ls_structure_factor_coef Fsqd
_refine_ls_weighting_details 'w=1/[\s^2^(Fo^2^)+(0.0571P)^2^+0.4841P] where P=(Fo^2^+2Fc^2^)/3'
_refine_ls_weighting_scheme calc
_refine_ls_wR_factor_gt 0.1063
_refine_ls_wR_factor_ref 0.1128
_reflns_Friedel_coverage 0.000
_reflns_number_gt 4744
_reflns_number_total 5582
_reflns_threshold_expression 'I > 2\s(I)'
_cod_data_source_file ja6b13047_si_002.cif
_cod_data_source_block 2-CO
_cod_depositor_comments 'Adding full bibliography for 4125441--4125445.cif.'
_cod_original_cell_volume 1360.0(10)
_cod_database_code 4125442
_shelx_space_group_comment
;
The symmetry employed for this shelxl refinement is uniquely defined
by the following loop, which should always be used as a source of
symmetry information in preference to the above space-group names.
They are only intended as comments.
;
_shelx_estimated_absorpt_t_min 0.973
_shelx_estimated_absorpt_t_max 0.994
_shelxl_version_number 2013-4

loop_
_space_group_symop_operation_xyz
'x, y, z'
'-x, -y, -z'

loop_
_atom_site_label
_atom_site_type_symbol
_atom_site_fract_x
_atom_site_fract_y
_atom_site_fract_z
_atom_site_U_iso_or_equiv
_atom_site_adp_type
_atom_site_occupancy
_atom_site_site_symmetry_order
_atom_site_calc_flag
_atom_site_refinement_flags_posn
_atom_site_refinement_flags_adp
B1 B -0.17141(16) 0.91398(16) 0.72969(8) 0.0141(3) Uani 1 1 d . .
O1 O -0.00456(11) 0.90024(12) 0.84441(5) 0.0221(2) Uani 1 1 d . .
C1 C -0.08606(14) 0.90740(14) 0.79727(7) 0.0148(2) Uani 1 1 d . .
C1_1 C -0.05214(14) 0.95153(14) 0.66379(7) 0.0139(2) Uani 1 1 d . .
C2_1 C 0.03957(14) 1.11405(14) 0.65787(7) 0.0158(3) Uani 1 1 d . .
C3_1 C 0.15897(15) 1.14982(15) 0.60735(7) 0.0178(3) Uani 1 1 d . .
C4_1 C 0.18173(15) 1.02327(15) 0.56153(7) 0.0180(3) Uani 1 1 d . .
H4_1 H 0.2618 1.0477 0.5271 0.022 Uiso 1 1 calc R U
C5_1 C 0.09141(15) 0.86220(15) 0.56434(7) 0.0163(3) Uani 1 1 d . .
C6_1 C -0.02462(14) 0.82608(15) 0.61627(7) 0.0155(2) Uani 1 1 d . .
C7_1 C 0.01328(16) 1.25336(15) 0.70547(7) 0.0198(3) Uani 1 1 d . .
H7A_1 H 0.1115 1.3268 0.7394 0.030 Uiso 1 1 calc R U
H7B_1 H -0.0770 1.2106 0.7357 0.030 Uiso 1 1 calc R U
H7C_1 H -0.0117 1.3130 0.6721 0.030 Uiso 1 1 calc R U
C8_1 C 0.26517(16) 1.32267(16) 0.60361(8) 0.0243(3) Uani 1 1 d . .
H8A_1 H 0.3416 1.3233 0.5659 0.036 Uiso 1 1 calc R U
H8B_1 H 0.3249 1.3836 0.6535 0.036 Uiso 1 1 calc R U
H8C_1 H 0.1980 1.3735 0.5890 0.036 Uiso 1 1 calc R U
C9_1 C 0.12315(16) 0.73044(16) 0.51323(7) 0.0212(3) Uani 1 1 d . .
H9A_1 H 0.2146 0.7800 0.4847 0.032 Uiso 1 1 calc R U
H9B_1 H 0.0269 0.6590 0.4777 0.032 Uiso 1 1 calc R U
H9C_1 H 0.1485 0.6668 0.5441 0.032 Uiso 1 1 calc R U
C10_1 C -0.11827(16) 0.65060(15) 0.62027(8) 0.0211(3) Uani 1 1 d . .
H10A_1 H -0.1648 0.5841 0.5691 0.032 Uiso 1 1 calc R U
H10B_1 H -0.2052 0.6414 0.6530 0.032 Uiso 1 1 calc R U
H10C_1 H -0.0456 0.6124 0.6413 0.032 Uiso 1 1 calc R U
C1_2 C -0.34403(14) 0.88884(13) 0.73081(6) 0.0121(2) Uani 1 1 d . .
N2_2 N -0.43173(11) 0.87348(11) 0.79117(5) 0.0115(2) Uani 1 1 d . .
C3_2 C -0.59883(14) 0.86234(14) 0.77679(7) 0.0134(2) Uani 1 1 d . .
C4_2 C -0.62154(14) 0.81593(15) 0.68993(7) 0.0164(3) Uani 1 1 d . .
H4A_2 H -0.6835 0.8681 0.6702 0.020 Uiso 1 1 calc R U
H4B_2 H -0.6815 0.6966 0.6718 0.020 Uiso 1 1 calc R U
C5_2 C -0.45178(14) 0.87518(14) 0.66218(7) 0.0150(2) Uani 1 1 d . .
C6_2 C -0.72437(14) 0.73438(15) 0.81192(7) 0.0179(3) Uani 1 1 d . .
H6A_2 H -0.7285 0.6274 0.7894 0.027 Uiso 1 1 calc R U
H6B_2 H -0.8305 0.7328 0.8022 0.027 Uiso 1 1 calc R U
H6C_2 H -0.6950 0.7605 0.8669 0.027 Uiso 1 1 calc R U
C7_2 C -0.60469(15) 1.02559(15) 0.80804(7) 0.0182(3) Uani 1 1 d . .
H7A_2 H -0.5865 1.0524 0.8636 0.027 Uiso 1 1 calc R U
H7B_2 H -0.7108 1.0182 0.7924 0.027 Uiso 1 1 calc R U
H7C_2 H -0.5205 1.1107 0.7881 0.027 Uiso 1 1 calc R U
C8_2 C -0.44742(16) 0.75077(16) 0.59316(7) 0.0210(3) Uani 1 1 d . .
H8A_2 H -0.3384 0.7893 0.5768 0.032 Uiso 1 1 calc R U
H8B_2 H -0.5247 0.7373 0.5516 0.032 Uiso 1 1 calc R U
H8C_2 H -0.4763 0.6462 0.6070 0.032 Uiso 1 1 calc R U
C9_2 C -0.39803(16) 1.04024(16) 0.64027(8) 0.0217(3) Uani 1 1 d . .
H9A_2 H -0.3941 1.1227 0.6847 0.033 Uiso 1 1 calc R U
H9B_2 H -0.4752 1.0312 0.5997 0.033 Uiso 1 1 calc R U
H9C_2 H -0.2906 1.0720 0.6224 0.033 Uiso 1 1 calc R U
C1_3 C -0.36592(13) 0.87029(14) 0.86317(6) 0.0117(2) Uani 1 1 d . .
C2_3 C -0.27521(14) 1.01629(14) 0.91722(6) 0.0127(2) Uani 1 1 d . .
C3_3 C -0.21228(14) 1.00617(15) 0.98568(7) 0.0153(2) Uani 1 1 d . .
H3_3 H -0.1526 1.1031 1.0230 0.018 Uiso 1 1 calc R U
C4_3 C -0.23505(15) 0.85812(15) 1.00020(7) 0.0171(3) Uani 1 1 d . .
H4_3 H -0.1921 0.8538 1.0473 0.021 Uiso 1 1 calc R U
C5_3 C -0.32034(15) 0.71658(15) 0.94611(7) 0.0163(3) Uani 1 1 d . .
H5_3 H -0.3348 0.6154 0.9565 0.020 Uiso 1 1 calc R U
C6_3 C -0.38571(14) 0.71886(14) 0.87657(7) 0.0137(2) Uani 1 1 d . .
C1_4 C -0.23598(14) 1.18508(14) 0.90440(7) 0.0151(2) Uani 1 1 d . .
H1_4 H -0.2867 1.1728 0.8529 0.018 Uiso 1 1 calc R U
C2_4 C -0.05288(15) 1.28572(15) 0.90745(7) 0.0205(3) Uani 1 1 d . .
H2A_4 H -0.0086 1.2278 0.8695 0.031 Uiso 1 1 calc R U
H2B_4 H -0.0017 1.3021 0.9582 0.031 Uiso 1 1 calc R U
H2C_4 H -0.0315 1.3915 0.8966 0.031 Uiso 1 1 calc R U
C3_4 C -0.30408(17) 1.27704(15) 0.96385(7) 0.0211(3) Uani 1 1 d . .
H3A_4 H -0.2773 1.3850 0.9543 0.032 Uiso 1 1 calc R U
H3B_4 H -0.2567 1.2886 1.0148 0.032 Uiso 1 1 calc R U
H3C_4 H -0.4217 1.2162 0.9604 0.032 Uiso 1 1 calc R U
C1_5 C -0.46826(15) 0.55860(14) 0.81805(7) 0.0171(3) Uani 1 1 d . .
H1_5 H -0.5154 0.5794 0.7735 0.020 Uiso 1 1 calc R U
C2_5 C -0.60586(16) 0.43143(15) 0.84971(8) 0.0220(3) Uani 1 1 d . .
H2A_5 H -0.6567 0.3305 0.8105 0.033 Uiso 1 1 calc R U
H2B_5 H -0.6864 0.4725 0.8650 0.033 Uiso 1 1 calc R U
H2C_5 H -0.5624 0.4101 0.8939 0.033 Uiso 1 1 calc R U
C3_5 C -0.34593(17) 0.49149(15) 0.79023(8) 0.0219(3) Uani 1 1 d . .
H3A_5 H -0.4015 0.3889 0.7524 0.033 Uiso 1 1 calc R U
H3B_5 H -0.2965 0.4724 0.8333 0.033 Uiso 1 1 calc R U
H3C_5 H -0.2618 0.5703 0.7672 0.033 Uiso 1 1 calc R U

loop_
_atom_site_aniso_label
_atom_site_aniso_U_11
_atom_site_aniso_U_22
_atom_site_aniso_U_33
_atom_site_aniso_U_23
_atom_site_aniso_U_13
_atom_site_aniso_U_12
B1 0.0150(6) 0.0128(6) 0.0137(6) 0.0019(5) 0.0023(5) 0.0057(5)
O1 0.0163(5) 0.0352(5) 0.0191(5) 0.0069(4) 0.0023(4) 0.0149(4)
C1 0.0119(6) 0.0167(6) 0.0162(6) 0.0030(5) 0.0065(5) 0.0065(5)
C1_1 0.0119(6) 0.0165(6) 0.0126(6) 0.0032(4) 0.0004(4) 0.0056(5)
C2_1 0.0148(6) 0.0168(6) 0.0138(6) 0.0024(5) -0.0010(5) 0.0051(5)
C3_1 0.0148(6) 0.0198(6) 0.0158(6) 0.0060(5) -0.0001(5) 0.0036(5)
C4_1 0.0142(6) 0.0256(6) 0.0141(6) 0.0071(5) 0.0037(5) 0.0073(5)
C5_1 0.0156(6) 0.0226(6) 0.0130(6) 0.0043(5) 0.0013(5) 0.0100(5)
C6_1 0.0150(6) 0.0185(6) 0.0140(6) 0.0044(5) 0.0013(5) 0.0077(5)
C7_1 0.0214(6) 0.0152(6) 0.0193(6) 0.0024(5) 0.0023(5) 0.0052(5)
C8_1 0.0224(7) 0.0213(7) 0.0224(7) 0.0072(5) 0.0045(5) 0.0016(5)
C9_1 0.0226(7) 0.0275(7) 0.0171(6) 0.0047(5) 0.0059(5) 0.0142(6)
C10_1 0.0257(7) 0.0177(6) 0.0214(7) 0.0051(5) 0.0092(5) 0.0104(5)
C1_2 0.0147(6) 0.0085(5) 0.0124(6) 0.0020(4) 0.0012(4) 0.0044(4)
N2_2 0.0106(5) 0.0125(5) 0.0122(5) 0.0033(4) 0.0013(4) 0.0054(4)
C3_2 0.0102(5) 0.0154(6) 0.0158(6) 0.0041(4) 0.0009(4) 0.0064(5)
C4_2 0.0141(6) 0.0199(6) 0.0149(6) 0.0038(5) -0.0004(5) 0.0070(5)
C5_2 0.0143(6) 0.0172(6) 0.0129(6) 0.0042(5) 0.0004(4) 0.0060(5)
C6_2 0.0133(6) 0.0198(6) 0.0214(6) 0.0073(5) 0.0039(5) 0.0067(5)
C7_2 0.0149(6) 0.0182(6) 0.0236(7) 0.0033(5) 0.0025(5) 0.0096(5)
C8_2 0.0187(6) 0.0267(7) 0.0134(6) 0.0005(5) 0.0008(5) 0.0075(5)
C9_2 0.0215(7) 0.0246(7) 0.0224(7) 0.0123(5) 0.0027(5) 0.0099(5)
C1_3 0.0103(5) 0.0149(5) 0.0118(5) 0.0038(4) 0.0029(4) 0.0069(4)
C2_3 0.0117(5) 0.0147(6) 0.0133(6) 0.0032(4) 0.0036(4) 0.0072(4)
C3_3 0.0143(6) 0.0179(6) 0.0132(6) 0.0008(5) 0.0008(4) 0.0075(5)
C4_3 0.0180(6) 0.0239(6) 0.0140(6) 0.0060(5) 0.0013(5) 0.0124(5)
C5_3 0.0187(6) 0.0166(6) 0.0181(6) 0.0070(5) 0.0038(5) 0.0106(5)
C6_3 0.0127(6) 0.0144(6) 0.0153(6) 0.0034(5) 0.0034(4) 0.0070(5)
C1_4 0.0174(6) 0.0131(6) 0.0140(6) 0.0020(4) 0.0005(5) 0.0064(5)
C2_4 0.0195(7) 0.0158(6) 0.0207(6) 0.0030(5) 0.0003(5) 0.0028(5)
C3_4 0.0286(7) 0.0186(6) 0.0190(6) 0.0014(5) 0.0015(5) 0.0143(5)
C1_5 0.0214(6) 0.0132(6) 0.0175(6) 0.0034(5) 0.0005(5) 0.0083(5)
C2_5 0.0217(7) 0.0151(6) 0.0278(7) 0.0063(5) 0.0012(5) 0.0060(5)
C3_5 0.0310(7) 0.0168(6) 0.0217(7) 0.0046(5) 0.0069(6) 0.0137(5)

loop_
_atom_type_symbol
_atom_type_description
_atom_type_scat_dispersion_real
_atom_type_scat_dispersion_imag
_atom_type_scat_source
C C 0.0033 0.0016 'International Tables Vol C Tables 4.2.6.8 and 6.1.1.4'
H H 0.0000 0.0000 'International Tables Vol C Tables 4.2.6.8 and 6.1.1.4'
B B 0.0013 0.0007 'International Tables Vol C Tables 4.2.6.8 and 6.1.1.4'
N N 0.0061 0.0033 'International Tables Vol C Tables 4.2.6.8 and 6.1.1.4'
O O 0.0106 0.0060 'International Tables Vol C Tables 4.2.6.8 and 6.1.1.4'

loop_
_geom_angle_atom_site_label_1
_geom_angle_atom_site_label_2
_geom_angle_atom_site_label_3
_geom_angle
C1 B1 C1_2 119.55(11)
C1 B1 C1_1 110.02(11)
C1_2 B1 C1_1 130.42(11)
O1 C1 B1 171.28(12)
C6_1 C1_1 C2_1 118.74(11)
C6_1 C1_1 B1 120.98(10)
C2_1 C1_1 B1 119.97(10)
C3_1 C2_1 C1_1 120.35(11)
C3_1 C2_1 C7_1 118.18(11)
C1_1 C2_1 C7_1 121.46(11)
C4_1 C3_1 C2_1 119.08(11)
C4_1 C3_1 C8_1 119.59(12)
C2_1 C3_1 C8_1 121.30(12)
C3_1 C4_1 C5_1 122.19(12)
C3_1 C4_1 H4_1 118.9
C5_1 C4_1 H4_1 118.9
C4_1 C5_1 C6_1 119.00(11)
C4_1 C5_1 C9_1 119.47(11)
C6_1 C5_1 C9_1 121.51(11)
C5_1 C6_1 C1_1 120.58(11)
C5_1 C6_1 C10_1 118.32(11)
C1_1 C6_1 C10_1 121.10(11)
C2_1 C7_1 H7A_1 109.5
C2_1 C7_1 H7B_1 109.5
H7A_1 C7_1 H7B_1 109.5
C2_1 C7_1 H7C_1 109.5
H7A_1 C7_1 H7C_1 109.5
H7B_1 C7_1 H7C_1 109.5
C3_1 C8_1 H8A_1 109.5
C3_1 C8_1 H8B_1 109.5
H8A_1 C8_1 H8B_1 109.5
C3_1 C8_1 H8C_1 109.5
H8A_1 C8_1 H8C_1 109.5
H8B_1 C8_1 H8C_1 109.5
C5_1 C9_1 H9A_1 109.5
C5_1 C9_1 H9B_1 109.5
H9A_1 C9_1 H9B_1 109.5
C5_1 C9_1 H9C_1 109.5
H9A_1 C9_1 H9C_1 109.5
H9B_1 C9_1 H9C_1 109.5
C6_1 C10_1 H10A_1 109.5
C6_1 C10_1 H10B_1 109.5
H10A_1 C10_1 H10B_1 109.5
C6_1 C10_1 H10C_1 109.5
H10A_1 C10_1 H10C_1 109.5
H10B_1 C10_1 H10C_1 109.5
N2_2 C1_2 B1 126.86(11)
N2_2 C1_2 C5_2 108.29(10)
B1 C1_2 C5_2 124.85(10)
C1_2 N2_2 C1_3 121.25(10)
C1_2 N2_2 C3_2 114.95(9)
C1_3 N2_2 C3_2 123.79(9)
N2_2 C3_2 C6_2 112.18(9)
N2_2 C3_2 C4_2 100.29(9)
C6_2 C3_2 C4_2 112.47(10)
N2_2 C3_2 C7_2 111.40(9)
C6_2 C3_2 C7_2 108.41(10)
C4_2 C3_2 C7_2 112.00(10)
C3_2 C4_2 C5_2 107.33(9)
C3_2 C4_2 H4A_2 110.2
C5_2 C4_2 H4A_2 110.2
C3_2 C4_2 H4B_2 110.2
C5_2 C4_2 H4B_2 110.2
H4A_2 C4_2 H4B_2 108.5
C1_2 C5_2 C8_2 111.25(10)
C1_2 C5_2 C9_2 110.99(10)
C8_2 C5_2 C9_2 108.48(10)
C1_2 C5_2 C4_2 103.14(10)
C8_2 C5_2 C4_2 110.50(10)
C9_2 C5_2 C4_2 112.46(10)
C3_2 C6_2 H6A_2 109.5
C3_2 C6_2 H6B_2 109.5
H6A_2 C6_2 H6B_2 109.5
C3_2 C6_2 H6C_2 109.5
H6A_2 C6_2 H6C_2 109.5
H6B_2 C6_2 H6C_2 109.5
C3_2 C7_2 H7A_2 109.5
C3_2 C7_2 H7B_2 109.5
H7A_2 C7_2 H7B_2 109.5
C3_2 C7_2 H7C_2 109.5
H7A_2 C7_2 H7C_2 109.5
H7B_2 C7_2 H7C_2 109.5
C5_2 C8_2 H8A_2 109.5
C5_2 C8_2 H8B_2 109.5
H8A_2 C8_2 H8B_2 109.5
C5_2 C8_2 H8C_2 109.5
H8A_2 C8_2 H8C_2 109.5
H8B_2 C8_2 H8C_2 109.5
C5_2 C9_2 H9A_2 109.5
C5_2 C9_2 H9B_2 109.5
H9A_2 C9_2 H9B_2 109.5
C5_2 C9_2 H9C_2 109.5
H9A_2 C9_2 H9C_2 109.5
H9B_2 C9_2 H9C_2 109.5
C2_3 C1_3 C6_3 120.78(11)
C2_3 C1_3 N2_2 120.63(10)
C6_3 C1_3 N2_2 118.49(10)
C3_3 C2_3 C1_3 118.21(11)
C3_3 C2_3 C1_4 117.67(10)
C1_3 C2_3 C1_4 124.08(10)
C4_3 C3_3 C2_3 121.37(11)
C4_3 C3_3 H3_3 119.3
C2_3 C3_3 H3_3 119.3
C5_3 C4_3 C3_3 119.87(11)
C5_3 C4_3 H4_3 120.1
C3_3 C4_3 H4_3 120.1
C4_3 C5_3 C6_3 121.43(11)
C4_3 C5_3 H5_3 119.3
C6_3 C5_3 H5_3 119.3
C5_3 C6_3 C1_3 118.27(11)
C5_3 C6_3 C1_5 118.04(10)
C1_3 C6_3 C1_5 123.63(11)
C2_3 C1_4 C3_4 111.10(10)
C2_3 C1_4 C2_4 111.28(10)
C3_4 C1_4 C2_4 109.02(11)
C2_3 C1_4 H1_4 108.5
C3_4 C1_4 H1_4 108.5
C2_4 C1_4 H1_4 108.5
C1_4 C2_4 H2A_4 109.5
C1_4 C2_4 H2B_4 109.5
H2A_4 C2_4 H2B_4 109.5
C1_4 C2_4 H2C_4 109.5
H2A_4 C2_4 H2C_4 109.5
H2B_4 C2_4 H2C_4 109.5
C1_4 C3_4 H3A_4 109.5
C1_4 C3_4 H3B_4 109.5
H3A_4 C3_4 H3B_4 109.5
C1_4 C3_4 H3C_4 109.5
H3A_4 C3_4 H3C_4 109.5
H3B_4 C3_4 H3C_4 109.5
C6_3 C1_5 C2_5 111.71(10)
C6_3 C1_5 C3_5 110.88(11)
C2_5 C1_5 C3_5 109.75(10)
C6_3 C1_5 H1_5 108.1
C2_5 C1_5 H1_5 108.1
C3_5 C1_5 H1_5 108.1
C1_5 C2_5 H2A_5 109.5
C1_5 C2_5 H2B_5 109.5
H2A_5 C2_5 H2B_5 109.5
C1_5 C2_5 H2C_5 109.5
H2A_5 C2_5 H2C_5 109.5
H2B_5 C2_5 H2C_5 109.5
C1_5 C3_5 H3A_5 109.5
C1_5 C3_5 H3B_5 109.5
H3A_5 C3_5 H3B_5 109.5
C1_5 C3_5 H3C_5 109.5
H3A_5 C3_5 H3C_5 109.5
H3B_5 C3_5 H3C_5 109.5

loop_
_geom_bond_atom_site_label_1
_geom_bond_atom_site_label_2
_geom_bond_distance
B1 C1 1.4696(18)
B1 C1_2 1.4989(19)
B1 C1_1 1.6131(18)
O1 C1 1.1576(15)
C1_1 C6_1 1.4150(17)
C1_1 C2_1 1.4159(17)
C2_1 C3_1 1.4050(18)
C2_1 C7_1 1.5115(18)
C3_1 C4_1 1.3870(19)
C3_1 C8_1 1.5068(18)
C4_1 C5_1 1.3871(19)
C4_1 H4_1 0.9500
C5_1 C6_1 1.4026(18)
C5_1 C9_1 1.5094(18)
C6_1 C10_1 1.5099(18)
C7_1 H7A_1 0.9800
C7_1 H7B_1 0.9800
C7_1 H7C_1 0.9800
C8_1 H8A_1 0.9800
C8_1 H8B_1 0.9800
C8_1 H8C_1 0.9800
C9_1 H9A_1 0.9800
C9_1 H9B_1 0.9800
C9_1 H9C_1 0.9800
C10_1 H10A_1 0.9800
C10_1 H10B_1 0.9800
C10_1 H10C_1 0.9800
C1_2 N2_2 1.3549(15)
C1_2 C5_2 1.5293(16)
N2_2 C1_3 1.4399(15)
N2_2 C3_2 1.5063(16)
C3_2 C6_2 1.5211(17)
C3_2 C4_2 1.5292(17)
C3_2 C7_2 1.5305(17)
C4_2 C5_2 1.5428(18)
C4_2 H4A_2 0.9900
C4_2 H4B_2 0.9900
C5_2 C8_2 1.5325(18)
C5_2 C9_2 1.5390(18)
C6_2 H6A_2 0.9800
C6_2 H6B_2 0.9800
C6_2 H6C_2 0.9800
C7_2 H7A_2 0.9800
C7_2 H7B_2 0.9800
C7_2 H7C_2 0.9800
C8_2 H8A_2 0.9800
C8_2 H8B_2 0.9800
C8_2 H8C_2 0.9800
C9_2 H9A_2 0.9800
C9_2 H9B_2 0.9800
C9_2 H9C_2 0.9800
C1_3 C2_3 1.4124(17)
C1_3 C6_3 1.4125(17)
C2_3 C3_3 1.3968(17)
C2_3 C1_4 1.5227(17)
C3_3 C4_3 1.3822(18)
C3_3 H3_3 0.9500
C4_3 C5_3 1.3804(18)
C4_3 H4_3 0.9500
C5_3 C6_3 1.3949(17)
C5_3 H5_3 0.9500
C6_3 C1_5 1.5224(17)
C1_4 C3_4 1.5348(17)
C1_4 C2_4 1.5355(18)
C1_4 H1_4 1.0000
C2_4 H2A_4 0.9800
C2_4 H2B_4 0.9800
C2_4 H2C_4 0.9800
C3_4 H3A_4 0.9800
C3_4 H3B_4 0.9800
C3_4 H3C_4 0.9800
C1_5 C2_5 1.5340(18)
C1_5 C3_5 1.5361(18)
C1_5 H1_5 1.0000
C2_5 H2A_5 0.9800
C2_5 H2B_5 0.9800
C2_5 H2C_5 0.9800
C3_5 H3A_5 0.9800
C3_5 H3B_5 0.9800
C3_5 H3C_5 0.9800

loop_
_geom_torsion_atom_site_label_1
_geom_torsion_atom_site_label_2
_geom_torsion_atom_site_label_3
_geom_torsion_atom_site_label_4
_geom_torsion
C1 B1 C1_1 C6_1 81.36(14)
C1_2 B1 C1_1 C6_1 -99.37(15)
C1 B1 C1_1 C2_1 -92.11(13)
C1_2 B1 C1_1 C2_1 87.16(16)
C6_1 C1_1 C2_1 C3_1 -1.96(17)
B1 C1_1 C2_1 C3_1 171.65(11)
C6_1 C1_1 C2_1 C7_1 178.41(11)
B1 C1_1 C2_1 C7_1 -7.98(17)
C1_1 C2_1 C3_1 C4_1 2.25(18)
C7_1 C2_1 C3_1 C4_1 -178.11(11)
C1_1 C2_1 C3_1 C8_1 -176.10(11)
C7_1 C2_1 C3_1 C8_1 3.54(18)
C2_1 C3_1 C4_1 C5_1 -0.60(18)
C8_1 C3_1 C4_1 C5_1 177.78(11)
C3_1 C4_1 C5_1 C6_1 -1.31(18)
C3_1 C4_1 C5_1 C9_1 -179.61(11)
C4_1 C5_1 C6_1 C1_1 1.58(17)
C9_1 C5_1 C6_1 C1_1 179.84(11)
C4_1 C5_1 C6_1 C10_1 -178.15(11)
C9_1 C5_1 C6_1 C10_1 0.11(17)
C2_1 C1_1 C6_1 C5_1 0.03(17)
B1 C1_1 C6_1 C5_1 -173.51(11)
C2_1 C1_1 C6_1 C10_1 179.75(11)
B1 C1_1 C6_1 C10_1 6.20(17)
C1 B1 C1_2 N2_2 6.23(18)
C1_1 B1 C1_2 N2_2 -172.99(11)
C1 B1 C1_2 C5_2 -173.39(11)
C1_1 B1 C1_2 C5_2 7.39(19)
B1 C1_2 N2_2 C1_3 -3.88(17)
C5_2 C1_2 N2_2 C1_3 175.79(9)
B1 C1_2 N2_2 C3_2 175.45(10)
C5_2 C1_2 N2_2 C3_2 -4.88(13)
C1_2 N2_2 C3_2 C6_2 137.93(10)
C1_3 N2_2 C3_2 C6_2 -42.76(14)
C1_2 N2_2 C3_2 C4_2 18.35(12)
C1_3 N2_2 C3_2 C4_2 -162.34(10)
C1_2 N2_2 C3_2 C7_2 -100.33(12)
C1_3 N2_2 C3_2 C7_2 78.98(13)
N2_2 C3_2 C4_2 C5_2 -23.99(11)
C6_2 C3_2 C4_2 C5_2 -143.35(10)
C7_2 C3_2 C4_2 C5_2 94.25(11)
N2_2 C1_2 C5_2 C8_2 -129.35(10)
B1 C1_2 C5_2 C8_2 50.33(15)
N2_2 C1_2 C5_2 C9_2 109.76(11)
B1 C1_2 C5_2 C9_2 -70.56(14)
N2_2 C1_2 C5_2 C4_2 -10.89(12)
B1 C1_2 C5_2 C4_2 168.80(11)
C3_2 C4_2 C5_2 C1_2 22.20(12)
C3_2 C4_2 C5_2 C8_2 141.18(10)
C3_2 C4_2 C5_2 C9_2 -97.44(11)
C1_2 N2_2 C1_3 C2_3 87.17(14)
C3_2 N2_2 C1_3 C2_3 -92.10(13)
C1_2 N2_2 C1_3 C6_3 -89.01(13)
C3_2 N2_2 C1_3 C6_3 91.72(13)
C6_3 C1_3 C2_3 C3_3 -3.00(17)
N2_2 C1_3 C2_3 C3_3 -179.09(10)
C6_3 C1_3 C2_3 C1_4 174.54(11)
N2_2 C1_3 C2_3 C1_4 -1.55(17)
C1_3 C2_3 C3_3 C4_3 1.09(17)
C1_4 C2_3 C3_3 C4_3 -176.61(11)
C2_3 C3_3 C4_3 C5_3 0.58(18)
C3_3 C4_3 C5_3 C6_3 -0.38(19)
C4_3 C5_3 C6_3 C1_3 -1.48(18)
C4_3 C5_3 C6_3 C1_5 175.97(11)
C2_3 C1_3 C6_3 C5_3 3.19(17)
N2_2 C1_3 C6_3 C5_3 179.37(10)
C2_3 C1_3 C6_3 C1_5 -174.11(11)
N2_2 C1_3 C6_3 C1_5 2.07(17)
C3_3 C2_3 C1_4 C3_4 -62.21(14)
C1_3 C2_3 C1_4 C3_4 120.24(13)
C3_3 C2_3 C1_4 C2_4 59.47(14)
C1_3 C2_3 C1_4 C2_4 -118.09(12)
C5_3 C6_3 C1_5 C2_5 56.93(15)
C1_3 C6_3 C1_5 C2_5 -125.77(12)
C5_3 C6_3 C1_5 C3_5 -65.83(14)
C1_3 C6_3 C1_5 C3_5 111.47(13)
